data_4077305
loop_
_publ_author_name
'Gallasch, David P.'
'Tiekink, Edward R. T.'
'Rendina, Louis M.'

_publ_section_title
;
 A New Methodology for the Preparation of Cationic Organoplatinum(II)
 Complexes with Hydrogen-Bonding Functionality
;
_journal_issue 16
_journal_name_full Organometallics
_journal_page_first 3373
_journal_paper_doi 10.1021/om010127c
_journal_volume 20
_journal_year 2001
_chemical_formula_moiety 'C59 H53 I O2 P2 Pt Si '
_chemical_formula_sum 'C59 H53 I O2 P2 Pt Si'
_chemical_formula_weight 1206.09
_space_group_IT_number 19
_symmetry_cell_setting orthorhombic
_symmetry_Int_Tables_number 19
_symmetry_space_group_name_Hall 'P 2ac 2ab'
_symmetry_space_group_name_H-M 'P 21 21 21'
_cell_angle_alpha 90
_cell_angle_beta 90
_cell_angle_gamma 90
_cell_formula_units_Z 4
_cell_length_a 12.014(4)
_cell_length_b 36.823(8)
_cell_length_c 11.614(4)
_cell_measurement_reflns_used 23
_cell_measurement_temperature 173
_cell_measurement_theta_max 8.8
_cell_measurement_theta_min 7.3
_cell_volume 5138(3)
_computing_cell_refinement 'MSC/AFC Diffractometer Control'
_computing_data_collection 'MSC/AFC Diffractometer Control'
_computing_data_reduction 'teXsan for Windows (MSC, 1997)'
_computing_publication_material 'teXsan for Windows (MSC, 1997)'
_computing_structure_refinement 'teXsan for Windows (MSC, 1997)'
_computing_structure_solution
;
'DIRDIF92 PATTY (Beurskens, 1992)
;
_diffrn_ambient_temperature 173
_diffrn_measurement_device 'Rigaku AFC7R'
_diffrn_measurement_method \w-2\q
_diffrn_orient_matrix_UB_11 -0.02499
_diffrn_orient_matrix_UB_12 -0.02589
_diffrn_orient_matrix_UB_13 0.00238
_diffrn_orient_matrix_UB_21 0.03396
_diffrn_orient_matrix_UB_22 -0.00420
_diffrn_orient_matrix_UB_23 -0.07748
_diffrn_orient_matrix_UB_31 0.07177
_diffrn_orient_matrix_UB_32 -0.00703
_diffrn_orient_matrix_UB_33 0.03749
_diffrn_radiation_detector 'scintillation counter'
_diffrn_radiation_monochromator graphite
_diffrn_radiation_source 'rotating anode'
_diffrn_radiation_type 'Mo K\a'
_diffrn_radiation_wavelength 0.7107
_diffrn_reflns_av_R_equivalents 0.090
_diffrn_reflns_av_sigmaI/netI 0.071
_diffrn_reflns_limit_h_max 13
_diffrn_reflns_limit_h_min -15
_diffrn_reflns_limit_k_max 47
_diffrn_reflns_limit_k_min 0
_diffrn_reflns_limit_l_max 15
_diffrn_reflns_limit_l_min 0
_diffrn_reflns_number 12249
_diffrn_reflns_reduction_process 'Lp corrections applied'
_diffrn_reflns_theta_max 27.51
_diffrn_reflns_theta_min 3.24
_diffrn_standards_decay_% 0.57
_diffrn_standards_interval_count 400
_diffrn_standards_number 3
_exptl_absorpt_coefficient_mu 3.449
_exptl_absorpt_correction_T_max 1
_exptl_absorpt_correction_T_min 0.932
_exptl_absorpt_correction_type
;
\DF (DIFABS; Walker & Stuart, 1983)
;
_exptl_crystal_colour colourless
_exptl_crystal_density_diffrn 1.559
_exptl_crystal_density_meas ?
_exptl_crystal_description needle
_exptl_crystal_F_000 2392
_exptl_crystal_size_max 0.40
_exptl_crystal_size_mid 0.15
_exptl_crystal_size_min 0.11
_refine_diff_density_max 0.53
_refine_diff_density_min -0.64
_refine_ls_abs_structure_details 'opp. hand gave R 0.067, Rw 0.068 and GOF 3.19'
_refine_ls_extinction_method none
_refine_ls_goodness_of_fit_ref 1.330
_refine_ls_hydrogen_treatment noref
_refine_ls_matrix_type full
_refine_ls_number_constraints 0
_refine_ls_number_parameters 595
_refine_ls_number_reflns 5031
_refine_ls_number_restraints 0
_refine_ls_R_factor_gt 0.0300
_refine_ls_shift/su_max 0.0000
_refine_ls_shift/su_mean 0.0001
_refine_ls_structure_factor_coef F
_refine_ls_weighting_details 'w = 1/[\s^2^(Fo) + 0.00001|Fo|^2^]'
_refine_ls_weighting_scheme sigma
_refine_ls_wR_factor_ref 0.0290
_reflns_number_gt 5031
_reflns_number_total 9051
_reflns_threshold_expression I>2.00\s(I)
_cod_data_source_file om010127c.cif
_cod_data_source_block '_(3)'
_cod_depositor_comments
;
The following automatic conversions were performed:

'_exptl_crystal_density_meas' value 'not measured' was changed to '?'
- the value is perceived as not measured.

Automatic conversion script
Id: cif_fix_values 3008 2015-01-20 13:52:24Z robertas 
;
_cod_original_sg_symbol_H-M 'P 21 21 21 '
_cod_original_formula_sum 'C59 H53 I O2 P2 Pt Si '
_cod_database_code 4077305

loop_
_symmetry_equiv_pos_as_xyz
'   +x,   +y,   +z'
'1/2-x,   -y,1/2+z'
'1/2+x,1/2-y,   -z'
'   -x,1/2+y,1/2-z'

loop_
_atom_site_label
_atom_site_fract_x
_atom_site_fract_y
_atom_site_fract_z
_atom_site_U_iso_or_equiv
_atom_site_occupancy
_atom_site_adp_type
_atom_site_calc_flag
Pt -0.09688(2) -0.187279(7) -0.10810(2) 0.02121(5) 1.000 Uani d
I(1) -0.25550(4) -0.23793(1) -0.14838(4) 0.0311(1) 1.000 Uani d
P(1) -0.0718(1) -0.17343(5) -0.3002(1) 0.0227(5) 1.000 Uani d
P(2) -0.1461(1) -0.18858(6) 0.0834(1) 0.0228(4) 1.000 Uani d
Si(1) -0.0286(2) -0.00267(6) 0.0256(2) 0.0258(6) 1.000 Uani d
O(1) 0.0083(4) -0.0462(1) 0.0065(5) 0.029(1) 1.000 Uani d
O(2) 0.1930(4) -0.0396(1) 0.0226(5) 0.031(1) 1.000 Uani d
C(1) 0.0360(5) -0.1559(2) -0.0726(5) 0.020(2) 1.000 Uani d
C(2) 0.0272(5) -0.1184(2) -0.0490(5) 0.022(2) 1.000 Uani d
C(3) 0.1222(5) -0.0978(2) -0.0247(6) 0.023(2) 1.000 Uani d
C(4) 0.2263(6) -0.1146(2) -0.0231(7) 0.032(2) 1.000 Uani d
C(5) 0.2347(6) -0.1509(2) -0.0443(6) 0.033(2) 1.000 Uani d
C(6) 0.1420(6) -0.1719(2) -0.0690(6) 0.027(2) 1.000 Uani d
C(7) 0.1136(6) -0.0587(2) 0.0039(6) 0.028(2) 1.000 Uani d
C(8) 0.0486(6) 0.0260(2) -0.0794(6) 0.031(2) 1.000 Uani d
C(9) 0.0851(9) 0.0605(2) -0.0539(7) 0.055(3) 1.000 Uani d
C(10) 0.1431(8) 0.0808(2) -0.1372(9) 0.062(3) 1.000 Uani d
C(11) 0.1682(8) 0.0664(3) -0.2414(8) 0.053(3) 1.000 Uani d
C(12) 0.1359(8) 0.0318(3) -0.2669(7) 0.049(3) 1.000 Uani d
C(13) 0.0781(8) 0.0118(2) -0.1860(7) 0.050(3) 1.000 Uani d
C(14) 0.0034(6) 0.0110(2) 0.1763(6) 0.028(2) 1.000 Uani d
C(15) 0.0573(8) -0.0114(3) 0.2534(8) 0.051(3) 1.000 Uani d
C(16) 0.0848(9) 0.0008(3) 0.3635(7) 0.058(3) 1.000 Uani d
C(17) 0.0593(7) 0.0346(3) 0.3992(8) 0.052(3) 1.000 Uani d
C(18) 0.0010(9) 0.0577(3) 0.3255(7) 0.060(3) 1.000 Uani d
C(19) -0.0255(8) 0.0462(2) 0.2163(7) 0.047(3) 1.000 Uani d
C(20) -0.1799(7) -0.0051(2) -0.0042(8) 0.042(3) 1.000 Uani d
C(21) -0.2352(8) 0.0326(3) 0.002(1) 0.082(4) 1.000 Uani d
C(22) -0.2387(7) -0.0300(3) 0.0807(8) 0.058(3) 1.000 Uani d
C(23) -0.2007(7) -0.0199(3) -0.1258(9) 0.076(4) 1.000 Uani d
C(24) 0.0154(6) -0.1337(2) -0.3303(6) 0.027(2) 1.000 Uani d
C(25) -0.0325(6) -0.1003(2) -0.3531(7) 0.035(2) 1.000 Uani d
C(26) 0.0359(8) -0.0698(2) -0.3702(8) 0.049(3) 1.000 Uani d
C(27) 0.1506(8) -0.0728(2) -0.3659(8) 0.045(3) 1.000 Uani d
C(28) 0.1957(7) -0.1056(3) -0.3436(8) 0.045(3) 1.000 Uani d
C(29) 0.1304(6) -0.1369(2) -0.3274(7) 0.037(2) 1.000 Uani d
C(30) -0.0087(5) -0.2087(2) -0.3900(6) 0.026(2) 1.000 Uani d
C(31) -0.0100(6) -0.2440(2) -0.3531(6) 0.031(2) 1.000 Uani d
C(32) 0.0365(7) -0.2710(2) -0.4203(7) 0.040(2) 1.000 Uani d
C(33) 0.0857(7) -0.2627(2) -0.5234(6) 0.035(2) 1.000 Uani d
C(34) 0.0885(7) -0.2270(2) -0.5621(6) 0.037(2) 1.000 Uani d
C(35) 0.0413(6) -0.2010(2) -0.4952(6) 0.031(2) 1.000 Uani d
C(36) -0.2042(6) -0.1608(2) -0.3684(5) 0.026(2) 1.000 Uani d
C(37) -0.2929(7) -0.1497(2) -0.2999(6) 0.031(2) 1.000 Uani d
C(38) -0.3925(7) -0.1383(2) -0.3500(7) 0.039(2) 1.000 Uani d
C(39) -0.4011(8) -0.1369(2) -0.4684(7) 0.040(2) 1.000 Uani d
C(40) -0.3124(7) -0.1474(2) -0.5374(7) 0.041(2) 1.000 Uani d
C(41) -0.2144(6) -0.1595(2) -0.4875(6) 0.031(2) 1.000 Uani d
C(42) -0.0670(6) -0.1590(2) 0.1804(5) 0.026(2) 1.000 Uani d
C(43) -0.1100(7) -0.1288(2) 0.2360(6) 0.036(2) 1.000 Uani d
C(44) -0.0437(8) -0.1072(2) 0.3057(7) 0.043(3) 1.000 Uani d
C(45) 0.0689(8) -0.1161(2) 0.3200(7) 0.046(3) 1.000 Uani d
C(46) 0.1123(7) -0.1461(2) 0.2655(6) 0.040(2) 1.000 Uani d
C(47) 0.0460(6) -0.1671(2) 0.1973(6) 0.032(2) 1.000 Uani d
C(48) -0.2892(6) -0.1720(2) 0.0937(6) 0.026(2) 1.000 Uani d
C(49) -0.3781(5) -0.1937(2) 0.1266(6) 0.030(2) 1.000 Uani d
C(50) -0.4855(6) -0.1798(2) 0.1344(7) 0.038(2) 1.000 Uani d
C(51) -0.5014(6) -0.1434(2) 0.1103(8) 0.040(2) 1.000 Uani d
C(52) -0.4153(7) -0.1223(2) 0.0698(7) 0.046(3) 1.000 Uani d
C(53) -0.3115(7) -0.1363(2) 0.0601(7) 0.036(2) 1.000 Uani d
C(54) -0.1394(5) -0.2311(2) 0.1618(6) 0.024(2) 1.000 Uani d
C(55) -0.1854(6) -0.2345(2) 0.2712(6) 0.033(2) 1.000 Uani d
C(56) -0.1754(6) -0.2671(2) 0.3316(6) 0.038(2) 1.000 Uani d
C(57) -0.1139(6) -0.2957(2) 0.2854(7) 0.040(2) 1.000 Uani d
C(58) -0.0653(6) -0.2920(2) 0.1805(7) 0.039(2) 1.000 Uani d
C(59) -0.0787(5) -0.2600(2) 0.1165(6) 0.027(2) 1.000 Uani d
H(1) -0.0439 -0.1070 -0.0496 0.026 1.000 Uiso c
H(2) 0.2913 -0.1007 -0.0074 0.039 1.000 Uiso c
H(3) 0.3060 -0.1620 -0.0420 0.039 1.000 Uiso c
H(4) 0.1502 -0.1972 -0.0834 0.032 1.000 Uiso c
H(5) 0.0711 0.0706 0.0200 0.065 1.000 Uiso c
H(6) 0.1650 0.1050 -0.1201 0.075 1.000 Uiso c
H(7) 0.2081 0.0803 -0.2965 0.064 1.000 Uiso c
H(8) 0.1532 0.0215 -0.3398 0.058 1.000 Uiso c
H(9) 0.0577 -0.0125 -0.2039 0.060 1.000 Uiso c
H(10) 0.0760 -0.0355 0.2313 0.061 1.000 Uiso c
H(11) 0.1225 -0.0152 0.4146 0.070 1.000 Uiso c
H(12) 0.0807 0.0426 0.4737 0.062 1.000 Uiso c
H(13) -0.0203 0.0812 0.3507 0.072 1.000 Uiso c
H(14) -0.0641 0.0623 0.1663 0.057 1.000 Uiso c
H(15) -0.2470 0.0416 -0.0733 0.098 1.000 Uiso c
H(16) -0.1881 0.0488 0.0434 0.098 1.000 Uiso c
H(17) -0.3046 0.0306 0.0411 0.098 1.000 Uiso c
H(18) -0.2804 -0.0477 0.0397 0.069 1.000 Uiso c
H(19) -0.2874 -0.0161 0.1278 0.069 1.000 Uiso c
H(20) -0.1850 -0.0418 0.1278 0.069 1.000 Uiso c
H(21) -0.1837 -0.0016 -0.1808 0.091 1.000 Uiso c
H(22) -0.2766 -0.0267 -0.1331 0.091 1.000 Uiso c
H(23) -0.1546 -0.0404 -0.1386 0.091 1.000 Uiso c
H(24) -0.1111 -0.0980 -0.3571 0.042 1.000 Uiso c
H(25) 0.0028 -0.0468 -0.3850 0.059 1.000 Uiso c
H(26) 0.1966 -0.0522 -0.3785 0.054 1.000 Uiso c
H(27) 0.2743 -0.1076 -0.3386 0.054 1.000 Uiso c
H(28) 0.1645 -0.1598 -0.3148 0.044 1.000 Uiso c
H(29) -0.0429 -0.2500 -0.2812 0.037 1.000 Uiso c
H(30) 0.0343 -0.2955 -0.3949 0.048 1.000 Uiso c
H(31) 0.1180 -0.2814 -0.5686 0.043 1.000 Uiso c
H(32) 0.1226 -0.2210 -0.6334 0.044 1.000 Uiso c
H(33) 0.0425 -0.1765 -0.5213 0.038 1.000 Uiso c
H(34) -0.2856 -0.1499 -0.2185 0.037 1.000 Uiso c
H(35) -0.4538 -0.1315 -0.3031 0.047 1.000 Uiso c
H(36) -0.4683 -0.1288 -0.5030 0.048 1.000 Uiso c
H(37) -0.3189 -0.1464 -0.6188 0.050 1.000 Uiso c
H(38) -0.1540 -0.1668 -0.5348 0.037 1.000 Uiso c
H(39) -0.1863 -0.1228 0.2261 0.043 1.000 Uiso c
H(40) -0.0743 -0.0865 0.3433 0.051 1.000 Uiso c
H(41) 0.1152 -0.1015 0.3674 0.055 1.000 Uiso c
H(42) 0.1886 -0.1521 0.2753 0.048 1.000 Uiso c
H(43) 0.0771 -0.1877 0.1603 0.039 1.000 Uiso c
H(44) -0.3654 -0.2186 0.1440 0.036 1.000 Uiso c
H(45) -0.5463 -0.1948 0.1557 0.046 1.000 Uiso c
H(46) -0.5726 -0.1328 0.1218 0.048 1.000 Uiso c
H(47) -0.4288 -0.0978 0.0485 0.055 1.000 Uiso c
H(48) -0.2532 -0.1217 0.0301 0.044 1.000 Uiso c
H(49) -0.2236 -0.2145 0.3049 0.039 1.000 Uiso c
H(50) -0.2107 -0.2698 0.4043 0.045 1.000 Uiso c
H(51) -0.1059 -0.3177 0.3273 0.047 1.000 Uiso c
H(52) -0.0217 -0.3113 0.1501 0.047 1.000 Uiso c
H(53) -0.0463 -0.2581 0.0421 0.032 1.000 Uiso c

loop_
_atom_site_aniso_label
_atom_site_aniso_U_11
_atom_site_aniso_U_22
_atom_site_aniso_U_33
_atom_site_aniso_U_12
_atom_site_aniso_U_13
_atom_site_aniso_U_23
Pt 0.0218(1) 0.0214(1) 0.0203(1) -0.0028(1) -0.0001(1) -0.0020(1)
I(1) 0.0290(2) 0.0325(3) 0.0317(2) -0.0098(2) -0.0017(2) -0.0044(2)
P(1) 0.024(1) 0.025(1) 0.0196(8) 0.0006(7) -0.0007(7) -0.0018(7)
P(2) 0.0232(8) 0.0231(9) 0.0222(9) -0.0015(8) 0.0001(7) 0.0002(8)
Si(1) 0.026(1) 0.021(1) 0.031(1) 0.0003(9) -0.0017(9) -0.0018(8)
O(1) 0.024(3) 0.025(3) 0.039(3) -0.003(2) -0.002(2) -0.007(2)
O(2) 0.025(3) 0.020(3) 0.048(3) -0.007(2) -0.007(3) -0.001(2)
C(1) 0.022(4) 0.017(4) 0.023(3) 0.002(3) -0.002(3) -0.006(3)
C(2) 0.017(3) 0.028(4) 0.020(3) 0.000(3) 0.001(3) 0.003(3)
C(3) 0.018(4) 0.029(4) 0.023(3) -0.002(3) 0.001(3) -0.000(3)
C(4) 0.021(4) 0.038(5) 0.038(4) -0.000(3) -0.006(3) -0.003(4)
C(5) 0.022(4) 0.032(4) 0.045(5) 0.006(3) -0.005(4) -0.008(3)
C(6) 0.026(4) 0.024(4) 0.030(4) -0.000(3) 0.002(3) -0.008(3)
C(7) 0.024(4) 0.033(4) 0.027(4) 0.003(3) 0.001(3) -0.001(3)
C(8) 0.032(4) 0.028(4) 0.032(4) -0.005(3) 0.005(3) 0.003(3)
C(9) 0.078(7) 0.035(5) 0.051(5) -0.012(5) 0.035(6) -0.005(4)
C(10) 0.072(7) 0.035(5) 0.080(8) -0.001(5) 0.023(6) 0.009(5)
C(11) 0.060(6) 0.055(6) 0.045(5) -0.005(5) 0.017(5) 0.022(5)
C(12) 0.064(6) 0.048(6) 0.035(5) -0.012(5) 0.011(4) -0.003(4)
C(13) 0.065(7) 0.049(6) 0.037(5) -0.017(5) 0.007(5) -0.011(4)
C(14) 0.035(4) 0.025(4) 0.025(4) -0.003(3) 0.004(3) -0.001(3)
C(15) 0.047(6) 0.062(7) 0.043(5) 0.019(5) 0.003(4) -0.012(5)
C(16) 0.051(6) 0.086(8) 0.037(5) 0.010(6) -0.007(5) -0.008(5)
C(17) 0.053(5) 0.060(6) 0.042(5) -0.016(5) 0.002(5) -0.010(5)
C(18) 0.099(8) 0.047(6) 0.034(5) -0.003(6) 0.007(5) -0.010(4)
C(19) 0.080(7) 0.031(5) 0.031(4) -0.009(5) 0.011(5) -0.001(4)
C(20) 0.030(4) 0.044(5) 0.052(5) -0.006(4) -0.009(4) -0.003(4)
C(21) 0.047(6) 0.054(7) 0.14(1) 0.020(6) -0.024(8) 0.007(7)
C(22) 0.028(4) 0.066(7) 0.080(7) -0.006(5) 0.015(5) -0.006(5)
C(23) 0.036(5) 0.14(1) 0.047(6) -0.010(6) -0.020(5) -0.012(7)
C(24) 0.027(4) 0.036(5) 0.018(4) -0.003(3) 0.000(3) -0.000(3)
C(25) 0.039(5) 0.032(5) 0.035(4) -0.003(3) -0.007(4) 0.003(4)
C(26) 0.063(6) 0.043(6) 0.041(6) -0.007(5) -0.014(5) 0.003(4)
C(27) 0.063(6) 0.032(5) 0.041(6) -0.018(4) -0.003(5) 0.007(4)
C(28) 0.035(5) 0.058(6) 0.042(5) -0.022(4) 0.004(4) -0.000(5)
C(29) 0.035(5) 0.044(5) 0.032(4) 0.000(4) 0.004(3) 0.002(4)
C(30) 0.031(4) 0.022(4) 0.024(3) 0.008(3) -0.004(4) -0.004(3)
C(31) 0.042(4) 0.025(4) 0.025(4) 0.004(3) 0.005(3) -0.005(3)
C(32) 0.048(5) 0.033(5) 0.040(5) 0.001(4) -0.004(4) -0.006(4)
C(33) 0.037(4) 0.041(5) 0.029(4) 0.014(4) -0.006(4) -0.006(3)
C(34) 0.044(5) 0.041(5) 0.026(3) 0.007(4) 0.006(4) 0.001(3)
C(35) 0.040(5) 0.033(4) 0.021(3) 0.006(4) 0.003(3) -0.000(3)
C(36) 0.026(3) 0.031(4) 0.020(4) 0.007(3) 0.003(3) 0.003(3)
C(37) 0.037(4) 0.024(4) 0.030(4) 0.003(4) -0.003(4) -0.001(3)
C(38) 0.035(5) 0.028(4) 0.054(5) 0.004(4) 0.008(5) -0.002(4)
C(39) 0.034(4) 0.026(4) 0.060(5) 0.005(4) -0.016(5) 0.004(4)
C(40) 0.042(5) 0.046(5) 0.037(5) -0.005(4) -0.015(4) 0.011(4)
C(41) 0.038(5) 0.022(4) 0.034(4) 0.004(3) 0.003(4) -0.002(3)
C(42) 0.038(4) 0.021(4) 0.019(3) -0.009(3) 0.001(3) 0.004(3)
C(43) 0.042(5) 0.041(5) 0.026(4) -0.007(4) 0.007(4) -0.007(3)
C(44) 0.064(6) 0.022(5) 0.041(5) -0.004(4) -0.007(5) -0.013(4)
C(45) 0.057(6) 0.044(5) 0.036(5) -0.016(5) -0.008(4) 0.000(4)
C(46) 0.036(5) 0.049(5) 0.034(4) -0.011(4) -0.006(4) 0.009(4)
C(47) 0.041(4) 0.032(5) 0.024(4) -0.008(4) -0.005(4) 0.001(3)
C(48) 0.026(4) 0.031(4) 0.022(4) 0.000(3) 0.003(3) -0.002(3)
C(49) 0.033(4) 0.030(4) 0.027(4) 0.001(3) 0.002(3) -0.004(3)
C(50) 0.027(4) 0.047(6) 0.041(5) 0.001(4) -0.003(3) -0.001(4)
C(51) 0.032(4) 0.038(5) 0.050(5) 0.015(3) -0.006(5) -0.009(5)
C(52) 0.041(5) 0.037(5) 0.059(5) 0.013(4) -0.009(5) 0.011(4)
C(53) 0.043(5) 0.026(5) 0.040(4) -0.006(4) 0.001(4) 0.013(4)
C(54) 0.024(3) 0.021(4) 0.028(4) -0.000(3) -0.001(3) 0.001(3)
C(55) 0.036(4) 0.037(5) 0.026(4) 0.009(4) 0.004(3) -0.004(3)
C(56) 0.035(4) 0.045(5) 0.034(4) -0.004(4) -0.001(4) 0.007(4)
C(57) 0.030(5) 0.041(5) 0.048(5) -0.004(4) -0.009(4) 0.004(4)
C(58) 0.032(4) 0.031(5) 0.053(5) -0.004(3) -0.005(4) -0.004(4)
C(59) 0.033(4) 0.016(3) 0.031(4) 0.000(3) -0.007(3) 0.000(3)

loop_
_atom_type_symbol
_atom_type_oxidation_number
_atom_type_number_in_cell
_atom_type_scat_dispersion_real
_atom_type_scat_dispersion_imag
_atom_type_scat_source
C 0 236 0.002 0.002
;International Tables for Crystallography
(1992, Vol. C, Table 6.1.1.2)
;
H 0 212 0.000 0.000
;International Tables for Crystallography
(1992, Vol. C, Table 6.1.1.2)
;
O 0 8 0.008 0.006
;International Tables for Crystallography
(1992, Vol. C, Table 6.1.1.2)
;
P 0 8 0.090 0.095
;International Tables for Crystallography
(1992, Vol. C, Table 6.1.1.2)
;
I 0 4 -0.726 1.812
;International Tables for Crystallography
(1992, Vol. C, Table 6.1.1.2)
;
Pt 0 4 -2.352 8.388
;International Tables for Crystallography
(1992, Vol. C, Tables 4.2.6.8 and 6.1.1.1)
;
Si 0 4 0.072 0.071
;International Tables for Crystallography
(1992, Vol. C, Tables 4.2.6.8 and 6.1.1.1)
;

loop_
_geom_angle_atom_site_label_1
_geom_angle_atom_site_label_2
_geom_angle_atom_site_label_3
_geom_angle
_geom_angle_publ_flag
I(1) Pt P(1) 94.42(5) ?
I(1) Pt P(2) 88.39(5) ?
I(1) Pt C(1) 171.5(2) ?
P(1) Pt P(2) 166.41(7) ?
P(1) Pt C(1) 88.1(2) ?
P(2) Pt C(1) 91.0(2) ?
Pt P(1) C(24) 115.8(2) ?
Pt P(1) C(30) 116.6(2) ?
Pt P(1) C(36) 111.1(2) ?
C(24) P(1) C(30) 102.7(3) ?
C(24) P(1) C(36) 102.2(3) ?
C(30) P(1) C(36) 107.0(3) ?
Pt P(2) C(42) 116.6(2) ?
Pt P(2) C(48) 107.3(2) ?
Pt P(2) C(54) 119.5(2) ?
C(42) P(2) C(48) 104.4(3) ?
C(42) P(2) C(54) 100.5(3) ?
C(48) P(2) C(54) 107.3(3) ?
O(1) Si(1) C(8) 108.9(3) ?
O(1) Si(1) C(14) 109.2(3) ?
O(1) Si(1) C(20) 100.9(3) ?
C(8) Si(1) C(14) 111.1(3) ?
C(8) Si(1) C(20) 113.2(4) ?
C(14) Si(1) C(20) 113.0(4) ?
Si(1) O(1) C(7) 125.2(5) ?
Pt C(1) C(2) 122.8(5) ?
Pt C(1) C(6) 118.8(5) ?
C(2) C(1) C(6) 118.4(6) ?
C(1) C(2) C(3) 120.4(6) ?
C(1) C(2) H(1) 119.8 no
C(3) C(2) H(1) 119.8 no
C(2) C(3) C(4) 119.7(6) ?
C(2) C(3) C(7) 120.9(6) ?
C(4) C(3) C(7) 119.3(6) ?
C(3) C(4) C(5) 119.8(7) ?
C(3) C(4) H(2) 120.1 no
C(5) C(4) H(2) 120.1 no
C(4) C(5) C(6) 121.8(7) ?
C(4) C(5) H(3) 119.1 no
C(6) C(5) H(3) 119.1 no
C(1) C(6) C(5) 119.8(6) ?
C(1) C(6) H(4) 120.1 no
C(5) C(6) H(4) 120.1 no
O(1) C(7) O(2) 122.8(6) ?
O(1) C(7) C(3) 113.7(6) ?
O(2) C(7) C(3) 123.5(6) ?
Si(1) C(8) C(9) 122.8(6) ?
Si(1) C(8) C(13) 119.9(6) ?
C(9) C(8) C(13) 117.2(7) ?
C(8) C(9) C(10) 120.1(8) ?
C(8) C(9) H(5) 120.0 no
C(10) C(9) H(5) 120.0 no
C(9) C(10) C(11) 121.0(8) ?
C(9) C(10) H(6) 119.5 no
C(11) C(10) H(6) 119.5 no
C(10) C(11) C(12) 119.7(9) ?
C(10) C(11) H(7) 120.1 no
C(12) C(11) H(7) 120.1 no
C(11) C(12) C(13) 119.5(8) ?
C(11) C(12) H(8) 120.2 no
C(13) C(12) H(8) 120.2 no
C(8) C(13) C(12) 122.4(8) ?
C(8) C(13) H(9) 118.8 no
C(12) C(13) H(9) 118.8 no
Si(1) C(14) C(15) 123.0(6) ?
Si(1) C(14) C(19) 120.3(6) ?
C(15) C(14) C(19) 116.6(7) ?
C(14) C(15) C(16) 120.8(8) ?
C(14) C(15) H(10) 119.6 no
C(16) C(15) H(10) 119.6 no
C(15) C(16) C(17) 121.8(9) ?
C(15) C(16) H(11) 119.1 no
C(17) C(16) H(11) 119.1 no
C(16) C(17) C(18) 119.2(9) ?
C(16) C(17) H(12) 120.4 no
C(18) C(17) H(12) 120.4 no
C(17) C(18) C(19) 119.7(9) ?
C(17) C(18) H(13) 120.1 no
C(19) C(18) H(13) 120.1 no
C(14) C(19) C(18) 121.8(8) ?
C(14) C(19) H(14) 119.1 no
C(18) C(19) H(14) 119.1 no
Si(1) C(20) C(21) 111.8(6) ?
Si(1) C(20) C(22) 111.3(6) ?
Si(1) C(20) C(23) 110.4(6) ?
C(21) C(20) C(22) 108.1(8) ?
C(21) C(20) C(23) 107.2(8) ?
C(22) C(20) C(23) 107.8(8) ?
C(20) C(21) H(15) 109.5 no
C(20) C(21) H(16) 109.5 no
C(20) C(21) H(17) 109.5 no
H(15) C(21) H(16) 109.5 no
H(15) C(21) H(17) 109.5 no
H(16) C(21) H(17) 109.5 no
C(20) C(22) H(18) 109.5 no
C(20) C(22) H(19) 109.5 no
C(20) C(22) H(20) 109.5 no
H(18) C(22) H(19) 109.5 no
H(18) C(22) H(20) 109.5 no
H(19) C(22) H(20) 109.5 no
C(20) C(23) H(21) 109.5 no
C(20) C(23) H(22) 109.5 no
C(20) C(23) H(23) 109.5 no
H(21) C(23) H(22) 109.5 no
H(21) C(23) H(23) 109.5 no
H(22) C(23) H(23) 109.5 no
P(1) C(24) C(25) 120.5(6) ?
P(1) C(24) C(29) 119.9(6) ?
C(25) C(24) C(29) 119.6(7) ?
C(24) C(25) C(26) 119.6(7) ?
C(24) C(25) H(24) 120.2 no
C(26) C(25) H(24) 120.2 no
C(25) C(26) C(27) 120.9(8) ?
C(25) C(26) H(25) 119.6 no
C(27) C(26) H(25) 119.6 no
C(26) C(27) C(28) 118.6(8) ?
C(26) C(27) H(26) 120.7 no
C(28) C(27) H(26) 120.7 no
C(27) C(28) C(29) 122.4(8) ?
C(27) C(28) H(27) 118.8 no
C(29) C(28) H(27) 118.8 no
C(24) C(29) C(28) 118.9(7) ?
C(24) C(29) H(28) 120.6 no
C(28) C(29) H(28) 120.6 no
P(1) C(30) C(31) 119.4(5) ?
P(1) C(30) C(35) 122.4(5) ?
C(31) C(30) C(35) 118.3(6) ?
C(30) C(31) C(32) 120.0(7) ?
C(30) C(31) H(29) 120.0 no
C(32) C(31) H(29) 120.0 no
C(31) C(32) C(33) 120.6(7) ?
C(31) C(32) H(30) 119.7 no
C(33) C(32) H(30) 119.7 no
C(32) C(33) C(34) 120.3(7) ?
C(32) C(33) H(31) 119.9 no
C(34) C(33) H(31) 119.9 no
C(33) C(34) C(35) 118.2(7) ?
C(33) C(34) H(32) 120.9 no
C(35) C(34) H(32) 120.9 no
C(30) C(35) C(34) 122.6(7) ?
C(30) C(35) H(33) 118.7 no
C(34) C(35) H(33) 118.7 no
P(1) C(36) C(37) 119.4(5) ?
P(1) C(36) C(41) 121.0(5) ?
C(37) C(36) C(41) 119.3(6) ?
C(36) C(37) C(38) 120.5(7) ?
C(36) C(37) H(34) 119.8 no
C(38) C(37) H(34) 119.8 no
C(37) C(38) C(39) 119.4(8) ?
C(37) C(38) H(35) 120.3 no
C(39) C(38) H(35) 120.3 no
C(38) C(39) C(40) 120.4(8) ?
C(38) C(39) H(36) 119.8 no
C(40) C(39) H(36) 119.8 no
C(39) C(40) C(41) 120.0(7) ?
C(39) C(40) H(37) 120.0 no
C(41) C(40) H(37) 120.0 no
C(36) C(41) C(40) 120.3(7) ?
C(36) C(41) H(38) 119.9 no
C(40) C(41) H(38) 119.9 no
P(2) C(42) C(43) 124.8(6) ?
P(2) C(42) C(47) 117.4(5) ?
C(43) C(42) C(47) 117.8(6) ?
C(42) C(43) C(44) 121.2(7) ?
C(42) C(43) H(39) 119.4 no
C(44) C(43) H(39) 119.4 no
C(43) C(44) C(45) 119.2(7) ?
C(43) C(44) H(40) 120.4 no
C(45) C(44) H(40) 120.4 no
C(44) C(45) C(46) 120.0(8) ?
C(44) C(45) H(41) 120.0 no
C(46) C(45) H(41) 120.0 no
C(45) C(46) C(47) 120.1(8) ?
C(45) C(46) H(42) 119.9 no
C(47) C(46) H(42) 119.9 no
C(42) C(47) C(46) 121.7(7) ?
C(42) C(47) H(43) 119.2 no
C(46) C(47) H(43) 119.2 no
P(2) C(48) C(49) 123.3(5) ?
P(2) C(48) C(53) 118.5(5) ?
C(49) C(48) C(53) 118.1(6) ?
C(48) C(49) C(50) 121.2(7) ?
C(48) C(49) H(44) 119.4 no
C(50) C(49) H(44) 119.4 no
C(49) C(50) C(51) 118.2(7) ?
C(49) C(50) H(45) 120.9 no
C(51) C(50) H(45) 120.9 no
C(50) C(51) C(52) 120.8(7) ?
C(50) C(51) H(46) 119.6 no
C(52) C(51) H(46) 119.6 no
C(51) C(52) C(53) 120.5(7) ?
C(51) C(52) H(47) 119.8 no
C(53) C(52) H(47) 119.8 no
C(48) C(53) C(52) 120.7(7) ?
C(48) C(53) H(48) 119.6 no
C(52) C(53) H(48) 119.6 no
P(2) C(54) C(55) 121.2(5) ?
P(2) C(54) C(59) 119.6(5) ?
C(55) C(54) C(59) 118.9(6) ?
C(54) C(55) C(56) 120.1(7) ?
C(54) C(55) H(49) 119.9 no
C(56) C(55) H(49) 119.9 no
C(55) C(56) C(57) 120.1(7) ?
C(55) C(56) H(50) 119.9 no
C(57) C(56) H(50) 119.9 no
C(56) C(57) C(58) 119.9(7) ?
C(56) C(57) H(51) 120.1 no
C(58) C(57) H(51) 120.1 no
C(57) C(58) C(59) 120.7(7) ?
C(57) C(58) H(52) 119.7 no
C(59) C(58) H(52) 119.7 no
C(54) C(59) C(58) 120.2(6) ?
C(54) C(59) H(53) 119.9 no
C(58) C(59) H(53) 119.9 no

loop_
_geom_bond_atom_site_label_1
_geom_bond_atom_site_label_2
_geom_bond_distance
_geom_bond_publ_flag
Pt I(1) 2.7071(8) ?
Pt P(1) 2.309(2) ?
Pt P(2) 2.302(2) ?
Pt C(1) 2.015(6) ?
P(1) C(24) 1.833(7) ?
P(1) C(30) 1.829(7) ?
P(1) C(36) 1.836(7) ?
P(2) C(42) 1.833(7) ?
P(2) C(48) 1.828(7) ?
P(2) C(54) 1.812(7) ?
Si(1) O(1) 1.679(5) ?
Si(1) C(8) 1.859(8) ?
Si(1) C(14) 1.861(7) ?
Si(1) C(20) 1.853(8) ?
O(1) C(7) 1.346(9) ?
O(2) C(7) 1.204(9) ?
C(1) C(2) 1.410(9) ?
C(1) C(6) 1.405(9) ?
C(2) C(3) 1.399(9) ?
C(2) H(1) 0.95 no
C(3) C(4) 1.39(1) ?
C(3) C(7) 1.48(1) ?
C(4) C(5) 1.36(1) ?
C(4) H(2) 0.95 no
C(5) C(6) 1.39(1) ?
C(5) H(3) 0.95 no
C(6) H(4) 0.95 no
C(8) C(9) 1.38(1) ?
C(8) C(13) 1.39(1) ?
C(9) C(10) 1.41(1) ?
C(9) H(5) 0.95 no
C(10) C(11) 1.36(1) ?
C(10) H(6) 0.95 no
C(11) C(12) 1.37(1) ?
C(11) H(7) 0.95 no
C(12) C(13) 1.38(1) ?
C(12) H(8) 0.95 no
C(13) H(9) 0.95 no
C(14) C(15) 1.38(1) ?
C(14) C(19) 1.42(1) ?
C(15) C(16) 1.39(1) ?
C(15) H(10) 0.95 no
C(16) C(17) 1.35(1) ?
C(16) H(11) 0.95 no
C(17) C(18) 1.40(1) ?
C(17) H(12) 0.95 no
C(18) C(19) 1.37(1) ?
C(18) H(13) 0.95 no
C(19) H(14) 0.95 no
C(20) C(21) 1.54(1) ?
C(20) C(22) 1.52(1) ?
C(20) C(23) 1.53(1) ?
C(21) H(15) 0.95 no
C(21) H(16) 0.95 no
C(21) H(17) 0.95 no
C(22) H(18) 0.95 no
C(22) H(19) 0.95 no
C(22) H(20) 0.95 no
C(23) H(21) 0.95 no
C(23) H(22) 0.95 no
C(23) H(23) 0.95 no
C(24) C(25) 1.38(1) ?
C(24) C(29) 1.39(1) ?
C(25) C(26) 1.40(1) ?
C(25) H(24) 0.95 no
C(26) C(27) 1.38(1) ?
C(26) H(25) 0.95 no
C(27) C(28) 1.35(1) ?
C(27) H(26) 0.95 no
C(28) C(29) 1.41(1) ?
C(28) H(27) 0.95 no
C(29) H(28) 0.95 no
C(30) C(31) 1.372(9) ?
C(30) C(35) 1.39(1) ?
C(31) C(32) 1.38(1) ?
C(31) H(29) 0.95 no
C(32) C(33) 1.37(1) ?
C(32) H(30) 0.95 no
C(33) C(34) 1.39(1) ?
C(33) H(31) 0.95 no
C(34) C(35) 1.36(1) ?
C(34) H(32) 0.95 no
C(35) H(33) 0.95 no
C(36) C(37) 1.39(1) ?
C(36) C(41) 1.39(1) ?
C(37) C(38) 1.40(1) ?
C(37) H(34) 0.95 no
C(38) C(39) 1.38(1) ?
C(38) H(35) 0.95 no
C(39) C(40) 1.39(1) ?
C(39) H(36) 0.95 no
C(40) C(41) 1.38(1) ?
C(40) H(37) 0.95 no
C(41) H(38) 0.95 no
C(42) C(43) 1.39(1) ?
C(42) C(47) 1.40(1) ?
C(43) C(44) 1.39(1) ?
C(43) H(39) 0.95 no
C(44) C(45) 1.40(1) ?
C(44) H(40) 0.95 no
C(45) C(46) 1.37(1) ?
C(45) H(41) 0.95 no
C(46) C(47) 1.36(1) ?
C(46) H(42) 0.95 no
C(47) H(43) 0.95 no
C(48) C(49) 1.389(9) ?
C(48) C(53) 1.40(1) ?
C(49) C(50) 1.39(1) ?
C(49) H(44) 0.95 no
C(50) C(51) 1.38(1) ?
C(50) H(45) 0.95 no
C(51) C(52) 1.38(1) ?
C(51) H(46) 0.95 no
C(52) C(53) 1.35(1) ?
C(52) H(47) 0.95 no
C(53) H(48) 0.95 no
C(54) C(55) 1.39(1) ?
C(54) C(59) 1.395(9) ?
C(55) C(56) 1.40(1) ?
C(55) H(49) 0.95 no
C(56) C(57) 1.39(1) ?
C(56) H(50) 0.95 no
C(57) C(58) 1.36(1) ?
C(57) H(51) 0.95 no
C(58) C(59) 1.40(1) ?
C(58) H(52) 0.95 no
C(59) H(53) 0.95 no

loop_
_geom_contact_atom_site_label_1
_geom_contact_atom_site_label_2
_geom_contact_distance
_geom_contact_site_symmetry_2
_geom_contact_publ_flag
O(2) C(12) 3.21(1) 2 no
O(2) C(17) 3.31(1) 2_554 no
O(2) C(11) 3.36(1) 2 no
O(2) C(16) 3.55(1) 2_554 no
C(5) C(58) 3.56(1) 3_545 no
C(32) C(40) 3.54(1) 3_544 no
C(33) C(57) 3.49(1) 1_554 no
C(33) C(56) 3.56(1) 1_554 no
C(33) C(40) 3.60(1) 3_544 no
C(34) C(47) 3.60(1) 1_554 no
C(35) C(46) 3.54(1) 1_554 no

loop_
_geom_torsion_atom_site_label_1
_geom_torsion_atom_site_label_2
_geom_torsion_atom_site_label_3
_geom_torsion_atom_site_label_4
_geom_torsion
_geom_torsion_publ_flag
Pt P(1) C(24) C(25) -97.9(6) no
Pt P(1) C(24) C(29) 80.6(6) no
Pt P(1) C(30) C(31) 19.6(6) no
Pt P(1) C(30) C(35) -160.2(5) no
Pt P(1) C(36) C(37) 20.0(6) no
Pt P(1) C(36) C(41) -165.2(5) no
Pt P(2) C(42) C(43) 111.8(6) no
Pt P(2) C(42) C(47) -66.6(6) no
Pt P(2) C(48) C(49) 113.0(6) no
Pt P(2) C(48) C(53) -62.9(6) no
Pt P(2) C(54) C(55) -169.3(5) no
Pt P(2) C(54) C(59) 16.6(6) no
Pt C(1) C(2) C(3) 179.9(5) no
Pt C(1) C(6) C(5) -179.8(5) no
I(1) Pt P(1) C(24) 170.7(3) no
I(1) Pt P(1) C(30) -68.3(2) no
I(1) Pt P(1) C(36) 54.7(2) no
I(1) Pt P(2) C(42) 179.0(3) no
I(1) Pt P(2) C(48) -64.4(2) no
I(1) Pt P(2) C(54) 57.8(3) no
I(1) Pt C(1) C(2) -162.3(9) no
I(1) Pt C(1) C(6) 16(2) no
P(1) Pt P(2) C(42) -78.8(4) no
P(1) Pt P(2) C(48) 37.8(4) no
P(1) Pt P(2) C(54) 160.1(3) no
P(1) Pt C(1) C(2) 89.9(5) no
P(1) Pt C(1) C(6) -91.3(5) no
P(1) C(24) C(25) C(26) 176.9(6) no
P(1) C(24) C(29) C(28) -176.0(6) no
P(1) C(30) C(31) C(32) 179.5(6) no
P(1) C(30) C(35) C(34) 179.8(6) no
P(1) C(36) C(37) C(38) 176.8(6) no
P(1) C(36) C(41) C(40) -175.4(6) no
P(2) Pt P(1) C(24) 69.1(4) no
P(2) Pt P(1) C(30) -169.8(3) no
P(2) Pt P(1) C(36) -46.9(4) no
P(2) Pt C(1) C(2) -76.5(5) no
P(2) Pt C(1) C(6) 102.3(5) no
P(2) C(42) C(43) C(44) -178.2(6) no
P(2) C(42) C(47) C(46) 178.2(6) no
P(2) C(48) C(49) C(50) 179.3(6) no
P(2) C(48) C(53) C(52) -177.7(6) no
P(2) C(54) C(55) C(56) -177.5(6) no
P(2) C(54) C(59) C(58) 174.8(5) no
Si(1) O(1) C(7) O(2) 5(1) no
Si(1) O(1) C(7) C(3) -174.8(5) no
Si(1) C(8) C(9) C(10) -180.0(7) no
Si(1) C(8) C(13) C(12) -179.6(7) no
Si(1) C(14) C(15) C(16) 176.5(7) no
Si(1) C(14) C(19) C(18) -177.3(8) no
O(1) Si(1) C(8) C(9) -145.0(7) no
O(1) Si(1) C(8) C(13) 30.7(8) no
O(1) Si(1) C(14) C(15) 4.8(8) no
O(1) Si(1) C(14) C(19) -176.6(6) no
O(1) Si(1) C(20) C(21) -177.5(7) no
O(1) Si(1) C(20) C(22) 61.4(7) no
O(1) Si(1) C(20) C(23) -58.3(7) no
O(1) C(7) C(3) C(2) 1.7(9) no
O(1) C(7) C(3) C(4) -176.0(6) no
O(2) C(7) C(3) C(2) -178.1(7) no
O(2) C(7) C(3) C(4) 4(1) no
C(1) Pt P(1) C(24) -17.5(3) no
C(1) Pt P(1) C(30) 103.6(3) no
C(1) Pt P(1) C(36) -133.5(3) no
C(1) Pt P(2) C(42) 7.5(3) no
C(1) Pt P(2) C(48) 124.1(3) no
C(1) Pt P(2) C(54) -113.7(3) no
C(1) C(2) C(3) C(4) -0(1) no
C(1) C(2) C(3) C(7) -178.0(6) no
C(1) C(6) C(5) C(4) -0(1) no
C(2) C(1) C(6) C(5) -1(1) no
C(2) C(3) C(4) C(5) -1(1) no
C(3) C(2) C(1) C(6) 1.1(9) no
C(3) C(4) C(5) C(6) 1(1) no
C(5) C(4) C(3) C(7) 177.1(7) no
C(7) O(1) Si(1) C(8) 51.9(6) no
C(7) O(1) Si(1) C(14) -69.6(6) no
C(7) O(1) Si(1) C(20) 171.2(6) no
C(8) Si(1) C(14) C(15) -115.4(7) no
C(8) Si(1) C(14) C(19) 63.2(7) no
C(8) Si(1) C(20) C(21) -61.4(8) no
C(8) Si(1) C(20) C(22) 177.6(6) no
C(8) Si(1) C(20) C(23) 57.9(8) no
C(8) C(9) C(10) C(11) -3(2) no
C(8) C(13) C(12) C(11) 2(1) no
C(9) C(8) Si(1) C(14) -24.6(8) no
C(9) C(8) Si(1) C(20) 103.7(8) no
C(9) C(8) C(13) C(12) -4(1) no
C(9) C(10) C(11) C(12) 1(2) no
C(10) C(9) C(8) C(13) 4(1) no
C(10) C(11) C(12) C(13) -0(1) no
C(13) C(8) Si(1) C(14) 151.0(7) no
C(13) C(8) Si(1) C(20) -80.6(8) no
C(14) Si(1) C(20) C(21) 66.0(8) no
C(14) Si(1) C(20) C(22) -55.0(7) no
C(14) Si(1) C(20) C(23) -174.7(6) no
C(14) C(15) C(16) C(17) 1(2) no
C(14) C(19) C(18) C(17) 1(2) no
C(15) C(14) Si(1) C(20) 116.2(7) no
C(15) C(14) C(19) C(18) 1(1) no
C(15) C(16) C(17) C(18) 2(2) no
C(16) C(15) C(14) C(19) -2(1) no
C(16) C(17) C(18) C(19) -3(2) no
C(19) C(14) Si(1) C(20) -65.3(8) no
C(24) P(1) C(30) C(31) 147.4(6) no
C(24) P(1) C(30) C(35) -32.5(7) no
C(24) P(1) C(36) C(37) -104.1(6) no
C(24) P(1) C(36) C(41) 70.7(6) no
C(24) C(25) C(26) C(27) 1(1) no
C(24) C(29) C(28) C(27) -3(1) no
C(25) C(24) P(1) C(30) 133.8(6) no
C(25) C(24) P(1) C(36) 23.0(7) no
C(25) C(24) C(29) C(28) 2(1) no
C(25) C(26) C(27) C(28) -1(1) no
C(26) C(25) C(24) C(29) -2(1) no
C(26) C(27) C(28) C(29) 2(1) no
C(29) C(24) P(1) C(30) -47.7(6) no
C(29) C(24) P(1) C(36) -158.6(6) no
C(30) P(1) C(36) C(37) 148.3(6) no
C(30) P(1) C(36) C(41) -36.9(7) no
C(30) C(31) C(32) C(33) 1(1) no
C(30) C(35) C(34) C(33) 0(1) no
C(31) C(30) P(1) C(36) -105.4(6) no
C(31) C(30) C(35) C(34) 0(1) no
C(31) C(32) C(33) C(34) -1(1) no
C(32) C(31) C(30) C(35) -1(1) no
C(32) C(33) C(34) C(35) -0(1) no
C(35) C(30) P(1) C(36) 74.8(6) no
C(36) C(37) C(38) C(39) -2(1) no
C(36) C(41) C(40) C(39) -0(1) no
C(37) C(36) C(41) C(40) -1(1) no
C(37) C(38) C(39) C(40) 1(1) no
C(38) C(37) C(36) C(41) 2(1) no
C(38) C(39) C(40) C(41) 0(1) no
C(42) P(2) C(48) C(49) -122.6(6) no
C(42) P(2) C(48) C(53) 61.5(6) no
C(42) P(2) C(54) C(55) 61.8(6) no
C(42) P(2) C(54) C(59) -112.3(6) no
C(42) C(43) C(44) C(45) 0(1) no
C(42) C(47) C(46) C(45) 0(1) no
C(43) C(42) P(2) C(48) -6.3(7) no
C(43) C(42) P(2) C(54) -117.4(6) no
C(43) C(42) C(47) C(46) -0(1) no
C(43) C(44) C(45) C(46) -0(1) no
C(44) C(43) C(42) C(47) 0(1) no
C(44) C(45) C(46) C(47) 0(1) no
C(47) C(42) P(2) C(48) 175.3(5) no
C(47) C(42) P(2) C(54) 64.2(6) no
C(48) P(2) C(54) C(55) -47.0(6) no
C(48) P(2) C(54) C(59) 138.9(5) no
C(48) C(49) C(50) C(51) -1(1) no
C(48) C(53) C(52) C(51) -2(1) no
C(49) C(48) P(2) C(54) -16.6(7) no
C(49) C(48) C(53) C(52) 6(1) no
C(49) C(50) C(51) C(52) 6(1) no
C(50) C(49) C(48) C(53) -5(1) no
C(50) C(51) C(52) C(53) -4(1) no
C(53) C(48) P(2) C(54) 167.6(6) no
C(54) C(55) C(56) C(57) 4(1) no
C(54) C(59) C(58) C(57) 2(1) no
C(55) C(54) C(59) C(58) 0(1) no
C(55) C(56) C(57) C(58) -1(1) no
C(56) C(55) C(54) C(59) -3(1) no
C(56) C(57) C(58) C(59) -2(1) no
